data_1516773
loop_
_publ_author_name
'Wu, Xiang'
'Chen, Shu-Sen'
'Hu, Yue'
'Gong, Liu-Zhu'

_publ_section_title
;
 Gold-Catalyzed [1,5]-Hydride Shift onto Unactivated Alkynes To Trigger an
 Intermolecular Diels-Alder Reaction.
;
_journal_issue 14
_journal_name_full 'Organic letters'
_journal_page_first 3820
_journal_paper_doi 10.1021/ol5017355
_journal_volume 16
_journal_year 2014
_chemical_absolute_configuration ad
_chemical_formula_sum 'C22 H20 N2 O2'
_chemical_formula_weight 344.40
_chemical_name_systematic
;
 ?
;
_space_group_crystal_system monoclinic
_space_group_IT_number 4
_space_group_name_Hall 'P 2yb'
_space_group_name_H-M_alt 'P 1 21 1'
_symmetry_space_group_name_Hall 'P 2yb'
_symmetry_space_group_name_H-M 'P 1 21 1'
_atom_sites_solution_hydrogens geom
_audit_creation_method SHELXL-2013
_cell_angle_alpha 90
_cell_angle_beta 97.374(2)
_cell_angle_gamma 90
_cell_formula_units_Z 4
_cell_length_a 10.6163(2)
_cell_length_b 8.2221(2)
_cell_length_c 20.1917(4)
_cell_measurement_reflns_used 6964
_cell_measurement_temperature 291(2)
_cell_measurement_theta_max 69.8134
_cell_measurement_theta_min 4.1956
_cell_volume 1747.92(6)
_computing_cell_refinement 'CrysAlisPro (Agilent Technologies)'
_computing_data_collection 'CrysAlisPro (Agilent Technologies)'
_computing_data_reduction 'CrysAlisPro (Agilent Technologies)'
_computing_molecular_graphics 'Ortep-3 (L. J. Farrugia, 2001)'
_computing_publication_material SHELXL-2013
_computing_structure_refinement 'SHELXL-2013 (Sheldrick, 2013)'
_computing_structure_solution 'SHELXS-97 (Sheldrick, 1997)'
_diffrn_ambient_temperature 291(2)
_diffrn_detector_area_resol_mean 15.9149
_diffrn_measured_fraction_theta_full 0.998
_diffrn_measured_fraction_theta_max 0.989
_diffrn_measurement_device_type 'Gemini S Ultra, Agilent Technologies'
_diffrn_measurement_method '\w scans'
_diffrn_radiation_type CuK\a
_diffrn_radiation_wavelength 1.54184
_diffrn_reflns_av_R_equivalents 0.0278
_diffrn_reflns_av_unetI/netI 0.0327
_diffrn_reflns_Laue_measured_fraction_full 0.998
_diffrn_reflns_Laue_measured_fraction_max 0.989
_diffrn_reflns_limit_h_max 12
_diffrn_reflns_limit_h_min -12
_diffrn_reflns_limit_k_max 9
_diffrn_reflns_limit_k_min -9
_diffrn_reflns_limit_l_max 23
_diffrn_reflns_limit_l_min -24
_diffrn_reflns_number 13846
_diffrn_reflns_point_group_measured_fraction_full 0.992
_diffrn_reflns_point_group_measured_fraction_max 0.975
_diffrn_reflns_theta_full 67.684
_diffrn_reflns_theta_max 69.943
_diffrn_reflns_theta_min 4.199
_diffrn_source 'Enhance Ultra (Cu) X-ray Source'
_exptl_absorpt_coefficient_mu 0.674
_exptl_absorpt_correction_T_max 1.00000
_exptl_absorpt_correction_T_min 0.73350
_exptl_absorpt_correction_type multi-scan
_exptl_absorpt_process_details
;
CrysAlisPro, Agilent Technologies,
Version 1.171.36.21 (release 14-08-2012 CrysAlis171 .NET)
(compiled Sep 14 2012,17:21:16)
Empirical absorption correction using spherical harmonics,
 implemented in SCALE3 ABSPACK scaling algorithm.
;
_exptl_crystal_density_diffrn 1.309
_exptl_crystal_F_000 728
_exptl_crystal_size_max 0.360
_exptl_crystal_size_mid 0.320
_exptl_crystal_size_min 0.210
_refine_diff_density_max 0.138
_refine_diff_density_min -0.160
_refine_diff_density_rms 0.030
_refine_ls_abs_structure_details
;
 Flack x determined using 2500 quotients [(I+)-(I-)]/[(I+)+(I-)]
 (Parsons and Flack (2004), Acta Cryst. A60, s61).
;
_refine_ls_abs_structure_Flack 0.096(110)
_refine_ls_extinction_method none
_refine_ls_goodness_of_fit_ref 1.030
_refine_ls_hydrogen_treatment constr
_refine_ls_matrix_type full
_refine_ls_number_parameters 471
_refine_ls_number_reflns 6440
_refine_ls_number_restraints 1
_refine_ls_restrained_S_all 1.030
_refine_ls_R_factor_all 0.0394
_refine_ls_R_factor_gt 0.0358
_refine_ls_shift/su_max 0.000
_refine_ls_shift/su_mean 0.000
_refine_ls_structure_factor_coef Fsqd
_refine_ls_weighting_details 'w=1/[\s^2^(Fo^2^)+(0.0564P)^2^+0.0773P] where P=(Fo^2^+2Fc^2^)/3'
_refine_ls_weighting_scheme calc
_refine_ls_wR_factor_gt 0.0950
_refine_ls_wR_factor_ref 0.0986
_reflns_Friedel_coverage 0.835
_reflns_Friedel_fraction_full 0.985
_reflns_Friedel_fraction_max 0.959
_reflns_number_gt 5900
_reflns_number_total 6440
_reflns_threshold_expression 'I > 2\s(I)'
_cod_data_source_file ol5017355_si_001.cif
_cod_data_source_block shelxl
_cod_depositor_comments 'Adding full bibliography for 1516773.cif.'
_cod_database_code 1516773
_shelx_space_group_comment
;
The symmetry employed for this shelxl refinement is uniquely defined
by the following loop, which should always be used as a source of
symmetry information in preference to the above space-group names.
They are only intended as comments.
;
_shelx_estimated_absorpt_t_min 0.793
_shelx_estimated_absorpt_t_max 0.871
_shelxl_version_number 2013-4

loop_
_space_group_symop_operation_xyz
'x, y, z'
'-x, y+1/2, -z'

loop_
_atom_site_label
_atom_site_type_symbol
_atom_site_fract_x
_atom_site_fract_y
_atom_site_fract_z
_atom_site_U_iso_or_equiv
_atom_site_adp_type
_atom_site_occupancy
_atom_site_site_symmetry_order
_atom_site_calc_flag
_atom_site_refinement_flags_posn
_atom_site_refinement_flags_adp
N1 N -0.24555(19) 0.3267(3) 0.62762(10) 0.0394(4) Uani 1 1 d . .
O1 O -0.12294(19) 0.5022(2) 0.57503(9) 0.0506(5) Uani 1 1 d . .
O3 O 0.41497(19) 0.0031(2) 0.57367(9) 0.0488(4) Uani 1 1 d . .
N3 N 0.55851(19) -0.1796(3) 0.62571(10) 0.0403(5) Uani 1 1 d . .
O4 O 0.68395(17) -0.3337(3) 0.70187(10) 0.0527(5) Uani 1 1 d . .
O2 O -0.33423(17) 0.1714(3) 0.70347(10) 0.0516(5) Uani 1 1 d . .
N2 N 0.08138(19) 0.2934(3) 0.76791(10) 0.0405(5) Uani 1 1 d . .
N4 N 0.30363(19) -0.2010(3) 0.76782(10) 0.0403(5) Uani 1 1 d . .
C10 C -0.0396(2) 0.2002(3) 0.76298(12) 0.0385(5) Uani 1 1 d . .
H10 H -0.0546 0.1401 0.8031 0.046 Uiso 1 1 calc R U
C7 C 0.0628(2) 0.3551(3) 0.69853(12) 0.0372(5) Uani 1 1 d . .
H7 H 0.1323 0.4216 0.6856 0.045 Uiso 1 1 calc R U
C24 C 0.4045(2) -0.5528(3) 0.68155(13) 0.0425(6) Uani 1 1 d . .
H24 H 0.4616 -0.6183 0.7083 0.051 Uiso 1 1 calc R U
C2 C -0.0692(2) -0.0540(3) 0.68126(13) 0.0431(6) Uani 1 1 d . .
H2 H -0.1122 -0.1196 0.7084 0.052 Uiso 1 1 calc R U
C32 C 0.4594(2) -0.0678(3) 0.62355(12) 0.0385(5) Uani 1 1 d . .
C9 C -0.1432(2) 0.3328(3) 0.73755(11) 0.0367(5) Uani 1 1 d . .
H9 H -0.1722 0.3932 0.7746 0.044 Uiso 1 1 calc R U
C30 C 0.2870(2) -0.1406(3) 0.69826(11) 0.0370(5) Uani 1 1 d . .
H30 H 0.2119 -0.0725 0.6857 0.044 Uiso 1 1 calc R U
C33 C 0.5971(2) -0.2380(3) 0.68873(12) 0.0393(5) Uani 1 1 d . .
C28 C 0.2662(3) -0.5056(3) 0.57848(13) 0.0444(6) Uani 1 1 d . .
H28 H 0.2305 -0.5429 0.5368 0.053 Uiso 1 1 calc R U
C15 C 0.1306(3) 0.3484(4) 0.88748(13) 0.0504(6) Uani 1 1 d . .
H15 H 0.1958 0.2722 0.8935 0.060 Uiso 1 1 calc R U
C12 C -0.2529(2) 0.2654(3) 0.69039(12) 0.0386(5) Uani 1 1 d . .
C6 C 0.0138(3) -0.0066(4) 0.57681(14) 0.0464(6) Uani 1 1 d . .
H6 H 0.0267 -0.0435 0.5347 0.056 Uiso 1 1 calc R U
C8 C -0.0709(2) 0.4423(3) 0.69360(11) 0.0364(5) Uani 1 1 d . .
H8 H -0.0635 0.5542 0.7104 0.044 Uiso 1 1 calc R U
C26 C 0.2886(2) -0.3005(3) 0.66181(12) 0.0362(5) Uani 1 1 d . .
C29 C 0.4202(2) -0.2971(3) 0.76256(12) 0.0389(5) Uani 1 1 d . .
H29 H 0.4548 -0.3568 0.8028 0.047 Uiso 1 1 calc R U
C34 C 0.5124(2) -0.1679(3) 0.73610(11) 0.0369(5) Uani 1 1 d . .
H34 H 0.5611 -0.1079 0.7728 0.044 Uiso 1 1 calc R U
C25 C 0.3724(2) -0.4005(3) 0.70253(12) 0.0369(5) Uani 1 1 d . .
C36 C 0.3142(3) -0.0737(4) 0.81936(13) 0.0491(6) Uani 1 1 d . .
H36A H 0.2435 0.0012 0.8104 0.059 Uiso 1 1 calc R U
H36B H 0.3921 -0.0128 0.8178 0.059 Uiso 1 1 calc R U
C11 C -0.1450(2) 0.4334(3) 0.62523(12) 0.0376(5) Uani 1 1 d . .
C3 C -0.0240(2) 0.0979(3) 0.70247(12) 0.0373(5) Uani 1 1 d . .
C14 C 0.0985(3) 0.4202(4) 0.81945(13) 0.0487(6) Uani 1 1 d . .
H14A H 0.0209 0.4833 0.8180 0.058 Uiso 1 1 calc R U
H14B H 0.1660 0.4931 0.8103 0.058 Uiso 1 1 calc R U
C4 C 0.0396(2) 0.1966(3) 0.66132(12) 0.0362(5) Uani 1 1 d . .
C31 C 0.4197(2) -0.0566(3) 0.69232(12) 0.0368(5) Uani 1 1 d . .
H31 H 0.4226 0.0555 0.7089 0.044 Uiso 1 1 calc R U
C5 C 0.0570(2) 0.1474(3) 0.59799(12) 0.0410(5) Uani 1 1 d . .
H5 H 0.0966 0.2150 0.5701 0.049 Uiso 1 1 calc R U
C18 C 0.0288(3) 0.3750(4) 1.05667(14) 0.0540(7) Uani 1 1 d . .
H18 H -0.0425 0.4390 1.0440 0.065 Uiso 1 1 calc R U
C39 C 0.4001(3) -0.1679(4) 1.00807(13) 0.0477(6) Uani 1 1 d . .
C41 C 0.5040(3) -0.1693(4) 1.12208(15) 0.0599(8) Uani 1 1 d . .
H41 H 0.5717 -0.1376 1.1533 0.072 Uiso 1 1 calc R U
C19 C 0.0564(3) 0.3281(4) 1.12263(15) 0.0597(8) Uani 1 1 d . .
H19 H 0.0039 0.3600 1.1538 0.072 Uiso 1 1 calc R U
C37 C 0.3145(3) -0.1450(4) 0.88729(13) 0.0504(7) Uani 1 1 d . .
H37 H 0.2507 -0.2190 0.8934 0.061 Uiso 1 1 calc R U
C17 C 0.1047(3) 0.3292(4) 1.00870(13) 0.0482(6) Uani 1 1 d . .
C40 C 0.4998(3) -0.1220(4) 1.05633(14) 0.0544(7) Uani 1 1 d . .
H40 H 0.5649 -0.0578 1.0438 0.065 Uiso 1 1 calc R U
C27 C 0.2360(2) -0.3507(3) 0.59916(12) 0.0399(5) Uani 1 1 d . .
H27 H 0.1820 -0.2831 0.5716 0.048 Uiso 1 1 calc R U
C16 C 0.0731(3) 0.3853(4) 0.93975(13) 0.0514(7) Uani 1 1 d . .
H16 H 0.0041 0.4555 0.9318 0.062 Uiso 1 1 calc R U
C38 C 0.3985(3) -0.1110(4) 0.93919(14) 0.0521(7) Uani 1 1 d . .
H38 H 0.4647 -0.0426 0.9312 0.063 Uiso 1 1 calc R U
C23 C 0.3487(2) -0.6053(3) 0.61898(14) 0.0469(6) Uani 1 1 d . .
H23 H 0.3670 -0.7087 0.6042 0.056 Uiso 1 1 calc R U
C22 C 0.2104(3) 0.2317(4) 1.02952(15) 0.0589(8) Uani 1 1 d . .
H22 H 0.2625 0.1977 0.9985 0.071 Uiso 1 1 calc R U
C44 C 0.3048(3) -0.2653(4) 1.02847(15) 0.0591(8) Uani 1 1 d . .
H44 H 0.2379 -0.2996 0.9973 0.071 Uiso 1 1 calc R U
C42 C 0.4078(3) -0.2637(4) 1.14154(15) 0.0643(9) Uani 1 1 d . .
H42 H 0.4096 -0.2948 1.1859 0.077 Uiso 1 1 calc R U
C20 C 0.1622(3) 0.2336(4) 1.14218(15) 0.0620(8) Uani 1 1 d . .
H20 H 0.1819 0.2027 1.1866 0.074 Uiso 1 1 calc R U
C43 C 0.3086(3) -0.3116(5) 1.09440(16) 0.0666(9) Uani 1 1 d . .
H43 H 0.2438 -0.3757 1.1073 0.080 Uiso 1 1 calc R U
C35 C 0.6103(3) -0.2326(4) 0.56638(14) 0.0566(7) Uani 1 1 d . .
H35A H 0.5651 -0.3271 0.5484 0.085 Uiso 1 1 calc R U
H35B H 0.6986 -0.2587 0.5777 0.085 Uiso 1 1 calc R U
H35C H 0.6015 -0.1470 0.5338 0.085 Uiso 1 1 calc R U
C21 C 0.2382(3) 0.1854(5) 1.09543(16) 0.0668(9) Uani 1 1 d . .
H21 H 0.3091 0.1210 1.1084 0.080 Uiso 1 1 calc R U
C13 C -0.3305(3) 0.2790(4) 0.56881(14) 0.0560(7) Uani 1 1 d . .
H13A H -0.3123 0.1691 0.5571 0.084 Uiso 1 1 calc R U
H13B H -0.3186 0.3501 0.5324 0.084 Uiso 1 1 calc R U
H13C H -0.4168 0.2862 0.5780 0.084 Uiso 1 1 calc R U
C1 C -0.0480(3) -0.1048(3) 0.61793(14) 0.0491(6) Uani 1 1 d . .
H1 H -0.0760 -0.2071 0.6029 0.059 Uiso 1 1 calc R U

loop_
_atom_site_aniso_label
_atom_site_aniso_U_11
_atom_site_aniso_U_22
_atom_site_aniso_U_33
_atom_site_aniso_U_23
_atom_site_aniso_U_13
_atom_site_aniso_U_12
N1 0.0382(10) 0.0413(11) 0.0386(10) -0.0015(9) 0.0044(8) 0.0000(9)
O1 0.0629(12) 0.0489(11) 0.0401(10) 0.0091(8) 0.0071(8) -0.0038(9)
O3 0.0612(12) 0.0441(10) 0.0402(10) 0.0078(8) 0.0033(8) 0.0049(9)
N3 0.0372(10) 0.0427(12) 0.0418(11) -0.0016(9) 0.0083(8) -0.0015(9)
O4 0.0401(10) 0.0582(12) 0.0583(12) 0.0005(9) 0.0009(8) 0.0105(9)
O2 0.0422(9) 0.0597(12) 0.0549(11) 0.0001(9) 0.0136(8) -0.0112(9)
N2 0.0391(10) 0.0449(12) 0.0367(10) -0.0002(9) 0.0017(8) -0.0037(9)
N4 0.0431(11) 0.0438(12) 0.0346(10) -0.0006(9) 0.0075(8) 0.0040(9)
C10 0.0397(12) 0.0399(13) 0.0363(12) 0.0054(10) 0.0061(9) 0.0004(10)
C7 0.0356(11) 0.0396(13) 0.0367(12) -0.0008(10) 0.0064(9) -0.0039(10)
C24 0.0419(13) 0.0351(13) 0.0516(14) 0.0046(11) 0.0102(10) 0.0000(10)
C2 0.0417(13) 0.0357(13) 0.0524(15) 0.0021(11) 0.0076(10) -0.0001(10)
C32 0.0417(12) 0.0331(12) 0.0409(13) -0.0007(10) 0.0060(10) -0.0056(10)
C9 0.0373(11) 0.0389(13) 0.0351(12) -0.0030(10) 0.0091(9) 0.0009(10)
C30 0.0370(12) 0.0381(13) 0.0358(12) -0.0010(10) 0.0044(9) 0.0026(10)
C33 0.0318(11) 0.0406(13) 0.0447(13) -0.0014(10) 0.0017(9) -0.0040(10)
C28 0.0465(14) 0.0452(14) 0.0427(14) -0.0075(11) 0.0101(10) -0.0080(11)
C15 0.0480(14) 0.0601(17) 0.0406(14) -0.0040(12) -0.0031(10) 0.0003(13)
C12 0.0331(11) 0.0411(13) 0.0431(13) -0.0010(10) 0.0104(9) 0.0034(10)
C6 0.0451(14) 0.0497(15) 0.0442(14) -0.0095(12) 0.0052(10) 0.0050(12)
C8 0.0417(12) 0.0314(12) 0.0365(12) -0.0023(9) 0.0062(9) -0.0013(10)
C26 0.0345(11) 0.0371(12) 0.0381(12) 0.0001(10) 0.0086(9) -0.0004(10)
C29 0.0417(12) 0.0392(13) 0.0354(12) 0.0036(10) 0.0034(9) 0.0029(10)
C34 0.0374(11) 0.0382(13) 0.0338(11) -0.0020(9) -0.0004(9) -0.0002(10)
C25 0.0341(11) 0.0356(12) 0.0420(13) 0.0030(10) 0.0082(9) -0.0018(9)
C36 0.0565(15) 0.0530(16) 0.0387(13) -0.0062(12) 0.0095(11) 0.0045(13)
C11 0.0414(12) 0.0327(12) 0.0396(13) 0.0011(10) 0.0085(9) 0.0048(10)
C3 0.0340(11) 0.0388(13) 0.0394(13) 0.0021(10) 0.0058(9) 0.0020(10)
C14 0.0514(14) 0.0512(16) 0.0419(14) -0.0084(12) -0.0002(11) -0.0069(13)
C4 0.0317(11) 0.0373(12) 0.0397(12) 0.0003(10) 0.0050(9) -0.0001(9)
C31 0.0421(12) 0.0304(11) 0.0376(12) -0.0017(9) 0.0036(9) 0.0006(10)
C5 0.0394(12) 0.0458(14) 0.0388(13) -0.0005(10) 0.0095(10) 0.0007(11)
C18 0.0552(16) 0.0575(18) 0.0495(16) -0.0061(13) 0.0069(12) 0.0019(14)
C39 0.0520(14) 0.0503(16) 0.0417(14) -0.0025(12) 0.0095(11) 0.0019(12)
C41 0.0709(19) 0.0630(19) 0.0441(15) -0.0087(14) 0.0007(13) 0.0096(16)
C19 0.0740(19) 0.0612(19) 0.0448(15) -0.0089(14) 0.0115(13) -0.0108(16)
C37 0.0529(15) 0.0609(18) 0.0395(13) -0.0046(12) 0.0133(11) -0.0022(13)
C17 0.0492(14) 0.0509(16) 0.0438(14) -0.0043(12) 0.0027(11) -0.0014(13)
C40 0.0580(16) 0.0570(18) 0.0480(16) -0.0043(13) 0.0056(12) -0.0020(14)
C27 0.0362(12) 0.0447(14) 0.0390(13) -0.0007(10) 0.0062(9) -0.0009(10)
C16 0.0513(15) 0.0573(17) 0.0442(14) -0.0008(12) 0.0006(11) 0.0038(13)
C38 0.0564(16) 0.0561(17) 0.0450(15) -0.0008(12) 0.0109(12) -0.0045(13)
C23 0.0479(14) 0.0362(13) 0.0593(17) -0.0070(12) 0.0177(12) -0.0021(11)
C22 0.0554(17) 0.070(2) 0.0509(16) 0.0021(15) 0.0035(12) 0.0079(15)
C44 0.0583(17) 0.069(2) 0.0501(16) 0.0017(14) 0.0089(13) -0.0066(15)
C42 0.083(2) 0.071(2) 0.0403(15) 0.0032(14) 0.0145(14) 0.0168(18)
C20 0.080(2) 0.063(2) 0.0400(15) 0.0036(13) -0.0023(14) -0.0135(17)
C43 0.072(2) 0.073(2) 0.0581(19) 0.0075(16) 0.0214(16) -0.0048(18)
C35 0.0530(16) 0.072(2) 0.0475(16) -0.0018(14) 0.0154(12) 0.0083(15)
C21 0.0655(19) 0.074(2) 0.0569(19) 0.0088(16) -0.0060(14) 0.0062(17)
C13 0.0545(16) 0.0670(19) 0.0443(15) -0.0062(13) -0.0024(12) -0.0082(14)
C1 0.0461(14) 0.0387(14) 0.0611(17) -0.0077(12) 0.0016(12) 0.0018(11)

loop_
_atom_type_symbol
_atom_type_description
_atom_type_scat_dispersion_real
_atom_type_scat_dispersion_imag
_atom_type_scat_source
C C 0.0181 0.0091 'International Tables Vol C Tables 4.2.6.8 and 6.1.1.4'
H H 0.0000 0.0000 'International Tables Vol C Tables 4.2.6.8 and 6.1.1.4'
N N 0.0311 0.0180 'International Tables Vol C Tables 4.2.6.8 and 6.1.1.4'
O O 0.0492 0.0322 'International Tables Vol C Tables 4.2.6.8 and 6.1.1.4'

loop_
_geom_angle_atom_site_label_1
_geom_angle_atom_site_label_2
_geom_angle_atom_site_label_3
_geom_angle
C12 N1 C11 113.5(2)
C12 N1 C13 123.6(2)
C11 N1 C13 122.9(2)
C33 N3 C32 113.2(2)
C33 N3 C35 124.2(2)
C32 N3 C35 122.5(2)
C14 N2 C7 114.7(2)
C14 N2 C10 116.1(2)
C7 N2 C10 95.99(17)
C36 N4 C30 115.0(2)
C36 N4 C29 116.2(2)
C30 N4 C29 96.30(17)
N2 C10 C3 99.07(18)
N2 C10 C9 102.97(19)
C3 C10 C9 105.33(19)
N2 C10 H10 115.8
C3 C10 H10 115.8
C9 C10 H10 115.8
N2 C7 C4 99.73(19)
N2 C7 C8 102.97(17)
C4 C7 C8 105.78(18)
N2 C7 H7 115.5
C4 C7 H7 115.5
C8 C7 H7 115.5
C25 C24 C23 117.8(2)
C25 C24 H24 121.1
C23 C24 H24 121.1
C3 C2 C1 117.7(2)
C3 C2 H2 121.2
C1 C2 H2 121.2
O3 C32 N3 123.9(2)
O3 C32 C31 128.0(2)
N3 C32 C31 108.1(2)
C12 C9 C8 104.63(19)
C12 C9 C10 113.5(2)
C8 C9 C10 102.25(18)
C12 C9 H9 112.0
C8 C9 H9 112.0
C10 C9 H9 112.0
N4 C30 C26 99.41(19)
N4 C30 C31 102.64(18)
C26 C30 C31 106.05(18)
N4 C30 H30 115.6
C26 C30 H30 115.6
C31 C30 H30 115.6
O4 C33 N3 123.8(2)
O4 C33 C34 127.3(2)
N3 C33 C34 108.8(2)
C23 C28 C27 121.1(2)
C23 C28 H28 119.4
C27 C28 H28 119.4
C16 C15 C14 124.7(3)
C16 C15 H15 117.6
C14 C15 H15 117.6
O2 C12 N1 124.1(2)
O2 C12 C9 127.5(2)
N1 C12 C9 108.4(2)
C1 C6 C5 120.6(2)
C1 C6 H6 119.7
C5 C6 H6 119.7
C11 C8 C9 105.12(19)
C11 C8 C7 113.35(19)
C9 C8 C7 102.05(19)
C11 C8 H8 111.9
C9 C8 H8 111.9
C7 C8 H8 111.9
C27 C26 C25 121.0(2)
C27 C26 C30 132.9(2)
C25 C26 C30 105.8(2)
N4 C29 C25 99.16(19)
N4 C29 C34 103.00(19)
C25 C29 C34 105.37(19)
N4 C29 H29 115.7
C25 C29 H29 115.7
C34 C29 H29 115.7
C33 C34 C31 104.63(19)
C33 C34 C29 113.7(2)
C31 C34 C29 102.42(18)
C33 C34 H34 111.8
C31 C34 H34 111.8
C29 C34 H34 111.8
C24 C25 C26 121.1(2)
C24 C25 C29 133.3(2)
C26 C25 C29 105.2(2)
N4 C36 C37 111.2(2)
N4 C36 H36A 109.4
C37 C36 H36A 109.4
N4 C36 H36B 109.4
C37 C36 H36B 109.4
H36A C36 H36B 108.0
O1 C11 N1 123.9(2)
O1 C11 C8 127.8(2)
N1 C11 C8 108.3(2)
C2 C3 C4 121.0(2)
C2 C3 C10 133.0(2)
C4 C3 C10 105.6(2)
N2 C14 C15 111.3(2)
N2 C14 H14A 109.4
C15 C14 H14A 109.4
N2 C14 H14B 109.4
C15 C14 H14B 109.4
H14A C14 H14B 108.0
C5 C4 C3 121.0(2)
C5 C4 C7 133.1(2)
C3 C4 C7 105.4(2)
C32 C31 C34 105.0(2)
C32 C31 C30 113.56(19)
C34 C31 C30 101.93(19)
C32 C31 H31 111.9
C34 C31 H31 111.9
C30 C31 H31 111.9
C4 C5 C6 118.3(2)
C4 C5 H5 120.9
C6 C5 H5 120.9
C19 C18 C17 121.8(3)
C19 C18 H18 119.1
C17 C18 H18 119.1
C44 C39 C40 117.6(3)
C44 C39 C38 122.9(3)
C40 C39 C38 119.5(3)
C40 C41 C42 120.0(3)
C40 C41 H41 120.0
C42 C41 H41 120.0
C20 C19 C18 119.8(3)
C20 C19 H19 120.1
C18 C19 H19 120.1
C38 C37 C36 124.7(3)
C38 C37 H37 117.6
C36 C37 H37 117.6
C18 C17 C22 117.4(3)
C18 C17 C16 119.7(3)
C22 C17 C16 122.9(3)
C41 C40 C39 121.6(3)
C41 C40 H40 119.2
C39 C40 H40 119.2
C26 C27 C28 117.9(2)
C26 C27 H27 121.0
C28 C27 H27 121.0
C15 C16 C17 127.9(3)
C15 C16 H16 116.1
C17 C16 H16 116.1
C37 C38 C39 127.7(3)
C37 C38 H38 116.1
C39 C38 H38 116.1
C28 C23 C24 120.9(2)
C28 C23 H23 119.5
C24 C23 H23 119.5
C21 C22 C17 120.8(3)
C21 C22 H22 119.6
C17 C22 H22 119.6
C43 C44 C39 120.8(3)
C43 C44 H44 119.6
C39 C44 H44 119.6
C41 C42 C43 119.4(3)
C41 C42 H42 120.3
C43 C42 H42 120.3
C21 C20 C19 119.5(3)
C21 C20 H20 120.2
C19 C20 H20 120.2
C44 C43 C42 120.7(3)
C44 C43 H43 119.7
C42 C43 H43 119.7
N3 C35 H35A 109.5
N3 C35 H35B 109.5
H35A C35 H35B 109.5
N3 C35 H35C 109.5
H35A C35 H35C 109.5
H35B C35 H35C 109.5
C20 C21 C22 120.7(3)
C20 C21 H21 119.7
C22 C21 H21 119.7
N1 C13 H13A 109.5
N1 C13 H13B 109.5
H13A C13 H13B 109.5
N1 C13 H13C 109.5
H13A C13 H13C 109.5
H13B C13 H13C 109.5
C6 C1 C2 121.4(3)
C6 C1 H1 119.3
C2 C1 H1 119.3

loop_
_geom_bond_atom_site_label_1
_geom_bond_atom_site_label_2
_geom_bond_distance
N1 C12 1.375(3)
N1 C11 1.388(3)
N1 C13 1.450(3)
O1 C11 1.209(3)
O3 C32 1.206(3)
N3 C33 1.373(3)
N3 C32 1.394(3)
N3 C35 1.448(3)
O4 C33 1.216(3)
O2 C12 1.213(3)
N2 C14 1.468(3)
N2 C7 1.479(3)
N2 C10 1.488(3)
N4 C36 1.470(3)
N4 C30 1.479(3)
N4 C29 1.484(3)
C10 C3 1.510(3)
C10 C9 1.587(3)
C10 H10 0.9800
C7 C4 1.509(3)
C7 C8 1.582(3)
C7 H7 0.9800
C24 C25 1.378(4)
C24 C23 1.393(4)
C24 H24 0.9300
C2 C3 1.386(4)
C2 C1 1.391(4)
C2 H2 0.9300
C32 C31 1.505(3)
C9 C12 1.512(3)
C9 C8 1.537(3)
C9 H9 0.9800
C30 C26 1.508(3)
C30 C31 1.587(3)
C30 H30 0.9800
C33 C34 1.508(3)
C28 C23 1.387(4)
C28 C27 1.391(4)
C28 H28 0.9300
C15 C16 1.321(4)
C15 C14 1.494(4)
C15 H15 0.9300
C6 C1 1.383(4)
C6 C5 1.395(4)
C6 H6 0.9300
C8 C11 1.501(3)
C8 H8 0.9800
C26 C27 1.379(3)
C26 C25 1.399(3)
C29 C25 1.514(3)
C29 C34 1.583(3)
C29 H29 0.9800
C34 C31 1.538(3)
C34 H34 0.9800
C36 C37 1.491(4)
C36 H36A 0.9700
C36 H36B 0.9700
C3 C4 1.395(3)
C14 H14A 0.9700
C14 H14B 0.9700
C4 C5 1.376(3)
C31 H31 0.9800
C5 H5 0.9300
C18 C19 1.381(4)
C18 C17 1.389(4)
C18 H18 0.9300
C39 C44 1.394(4)
C39 C40 1.395(4)
C39 C38 1.466(4)
C41 C40 1.379(4)
C41 C42 1.380(5)
C41 H41 0.9300
C19 C20 1.381(5)
C19 H19 0.9300
C37 C38 1.316(4)
C37 H37 0.9300
C17 C22 1.399(4)
C17 C16 1.464(4)
C40 H40 0.9300
C27 H27 0.9300
C16 H16 0.9300
C38 H38 0.9300
C23 H23 0.9300
C22 C21 1.379(4)
C22 H22 0.9300
C44 C43 1.380(4)
C44 H44 0.9300
C42 C43 1.383(5)
C42 H42 0.9300
C20 C21 1.377(5)
C20 H20 0.9300
C43 H43 0.9300
C35 H35A 0.9600
C35 H35B 0.9600
C35 H35C 0.9600
C21 H21 0.9300
C13 H13A 0.9600
C13 H13B 0.9600
C13 H13C 0.9600
C1 H1 0.9300

loop_
_geom_torsion_atom_site_label_1
_geom_torsion_atom_site_label_2
_geom_torsion_atom_site_label_3
_geom_torsion_atom_site_label_4
_geom_torsion
C14 N2 C10 C3 175.3(2)
C7 N2 C10 C3 54.0(2)
C14 N2 C10 C9 67.1(2)
C7 N2 C10 C9 -54.1(2)
C14 N2 C7 C4 -176.1(2)
C10 N2 C7 C4 -53.7(2)
C14 N2 C7 C8 -67.2(2)
C10 N2 C7 C8 55.1(2)
C33 N3 C32 O3 176.8(2)
C35 N3 C32 O3 -5.8(4)
C33 N3 C32 C31 -4.2(3)
C35 N3 C32 C31 173.2(2)
N2 C10 C9 C12 144.8(2)
C3 C10 C9 C12 41.4(3)
N2 C10 C9 C8 32.7(2)
C3 C10 C9 C8 -70.7(2)
C36 N4 C30 C26 176.5(2)
C29 N4 C30 C26 53.8(2)
C36 N4 C30 C31 67.6(2)
C29 N4 C30 C31 -55.1(2)
C32 N3 C33 O4 -178.3(2)
C35 N3 C33 O4 4.4(4)
C32 N3 C33 C34 3.3(3)
C35 N3 C33 C34 -174.0(2)
C11 N1 C12 O2 179.4(2)
C13 N1 C12 O2 -3.4(4)
C11 N1 C12 C9 -1.7(3)
C13 N1 C12 C9 175.5(2)
C8 C9 C12 O2 179.1(3)
C10 C9 C12 O2 68.4(3)
C8 C9 C12 N1 0.1(3)
C10 C9 C12 N1 -110.5(2)
C12 C9 C8 C11 1.3(2)
C10 C9 C8 C11 119.8(2)
C12 C9 C8 C7 -117.26(19)
C10 C9 C8 C7 1.3(2)
N2 C7 C8 C11 -147.7(2)
C4 C7 C8 C11 -43.5(3)
N2 C7 C8 C9 -35.2(2)
C4 C7 C8 C9 69.0(2)
N4 C30 C26 C27 153.1(2)
C31 C30 C26 C27 -100.8(3)
N4 C30 C26 C25 -33.7(2)
C31 C30 C26 C25 72.5(2)
C36 N4 C29 C25 -175.9(2)
C30 N4 C29 C25 -54.0(2)
C36 N4 C29 C34 -67.7(2)
C30 N4 C29 C34 54.2(2)
O4 C33 C34 C31 -179.4(2)
N3 C33 C34 C31 -1.1(3)
O4 C33 C34 C29 -68.4(3)
N3 C33 C34 C29 109.8(2)
N4 C29 C34 C33 -144.8(2)
C25 C29 C34 C33 -41.3(3)
N4 C29 C34 C31 -32.5(2)
C25 C29 C34 C31 71.0(2)
C23 C24 C25 C26 -1.3(4)
C23 C24 C25 C29 -173.5(2)
C27 C26 C25 C24 -0.4(4)
C30 C26 C25 C24 -174.6(2)
C27 C26 C25 C29 173.7(2)
C30 C26 C25 C29 -0.5(2)
N4 C29 C25 C24 -152.6(3)
C34 C29 C25 C24 101.1(3)
N4 C29 C25 C26 34.4(2)
C34 C29 C25 C26 -71.9(2)
C30 N4 C36 C37 172.9(2)
C29 N4 C36 C37 -75.7(3)
C12 N1 C11 O1 -178.9(2)
C13 N1 C11 O1 3.8(4)
C12 N1 C11 C8 2.5(3)
C13 N1 C11 C8 -174.7(2)
C9 C8 C11 O1 179.3(2)
C7 C8 C11 O1 -70.1(3)
C9 C8 C11 N1 -2.3(2)
C7 C8 C11 N1 108.4(2)
C1 C2 C3 C4 0.5(4)
C1 C2 C3 C10 172.6(3)
N2 C10 C3 C2 152.3(3)
C9 C10 C3 C2 -101.5(3)
N2 C10 C3 C4 -34.8(2)
C9 C10 C3 C4 71.5(2)
C7 N2 C14 C15 -173.8(2)
C10 N2 C14 C15 75.5(3)
C16 C15 C14 N2 -130.3(3)
C2 C3 C4 C5 1.3(4)
C10 C3 C4 C5 -172.7(2)
C2 C3 C4 C7 175.0(2)
C10 C3 C4 C7 1.0(2)
N2 C7 C4 C5 -154.0(3)
C8 C7 C4 C5 99.5(3)
N2 C7 C4 C3 33.5(2)
C8 C7 C4 C3 -73.1(2)
O3 C32 C31 C34 -177.8(2)
N3 C32 C31 C34 3.1(2)
O3 C32 C31 C30 71.6(3)
N3 C32 C31 C30 -107.4(2)
C33 C34 C31 C32 -1.2(2)
C29 C34 C31 C32 -120.1(2)
C33 C34 C31 C30 117.46(19)
C29 C34 C31 C30 -1.4(2)
N4 C30 C31 C32 147.6(2)
C26 C30 C31 C32 43.7(3)
N4 C30 C31 C34 35.1(2)
C26 C30 C31 C34 -68.7(2)
C3 C4 C5 C6 -2.4(4)
C7 C4 C5 C6 -174.0(2)
C1 C6 C5 C4 1.7(4)
C17 C18 C19 C20 0.2(5)
N4 C36 C37 C38 129.9(3)
C19 C18 C17 C22 0.6(5)
C19 C18 C17 C16 -178.6(3)
C42 C41 C40 C39 -0.4(5)
C44 C39 C40 C41 -0.6(5)
C38 C39 C40 C41 178.5(3)
C25 C26 C27 C28 1.7(3)
C30 C26 C27 C28 174.1(2)
C23 C28 C27 C26 -1.3(4)
C14 C15 C16 C17 -175.3(3)
C18 C17 C16 C15 -176.8(3)
C22 C17 C16 C15 4.1(5)
C36 C37 C38 C39 175.7(3)
C44 C39 C38 C37 -2.7(5)
C40 C39 C38 C37 178.2(3)
C27 C28 C23 C24 -0.4(4)
C25 C24 C23 C28 1.8(4)
C18 C17 C22 C21 -0.9(5)
C16 C17 C22 C21 178.3(3)
C40 C39 C44 C43 1.1(5)
C38 C39 C44 C43 -177.9(3)
C40 C41 C42 C43 0.8(5)
C18 C19 C20 C21 -0.8(5)
C39 C44 C43 C42 -0.7(5)
C41 C42 C43 C44 -0.3(5)
C19 C20 C21 C22 0.6(5)
C17 C22 C21 C20 0.3(6)
C5 C6 C1 C2 0.1(4)
C3 C2 C1 C6 -1.2(4)
